data_2004551
loop_
_publ_author_name
'Clark, G. R.'
'Squire, C. J.'

_publ_section_title
;
 4-Aza-9(10<i>H</i>)-acridone
;
_journal_issue 2
_journal_name_full 'Acta Crystallographica Section C'
_journal_page_first 366
_journal_page_last 368
_journal_paper_doi 10.1107/S0108270195011589
_journal_volume 52
_journal_year 1996
_chemical_formula_sum 'C12 H8 N2 O'
_chemical_formula_weight 196.20
_chemical_melting_point .277E-276
_chemical_name_systematic
;
 4-Aza-9(10H)-acridone
;
_space_group_IT_number 19
_symmetry_cell_setting orthorhombic
_symmetry_space_group_name_Hall 'P 2ac 2ab'
_symmetry_space_group_name_H-M 'P 21 21 21'
_audit_creation_method SHELXL
_cell_angle_alpha 90.00
_cell_angle_beta 90.00
_cell_angle_gamma 90.00
_cell_formula_units_Z 4
_cell_length_a 4.8061(10)
_cell_length_b 13.262(4)
_cell_length_c 14.195(4)
_cell_measurement_reflns_used 25
_cell_measurement_temperature 193(2)
_cell_measurement_theta_max 12.09
_cell_measurement_theta_min 8.35
_cell_volume 904.8(4)
_computing_cell_refinement 'CAD-4 Software'
_computing_data_collection 'CAD-4 Software (Enraf-Nonius, 1989)'
_computing_data_reduction 'local program'
_computing_molecular_graphics 'ORTEPII (Johnson, 1976)'
_computing_publication_material SHELXL93
_computing_structure_refinement 'SHELXL93 (Sheldrick, 1993)'
_computing_structure_solution 'SHELXS86 (Sheldrick, 1990)'
_diffrn_ambient_temperature 193(2)
_diffrn_measurement_device 'Enraf-Nonius CAD-4'
_diffrn_measurement_method \w/2\q
_diffrn_radiation_monochromator graphite
_diffrn_radiation_source 'fine-focus sealed tube'
_diffrn_radiation_type MoK\a
_diffrn_radiation_wavelength 0.71069
_diffrn_reflns_av_R_equivalents 0.0000
_diffrn_reflns_av_sigmaI/netI 0.0807
_diffrn_reflns_limit_h_max 5
_diffrn_reflns_limit_h_min 0
_diffrn_reflns_limit_k_max 0
_diffrn_reflns_limit_k_min -16
_diffrn_reflns_limit_l_max 0
_diffrn_reflns_limit_l_min -17
_diffrn_reflns_number 1063
_diffrn_reflns_theta_max 25.97
_diffrn_reflns_theta_min 2.10
_diffrn_standards_decay_% insignificant
_diffrn_standards_interval_time 60
_diffrn_standards_number 3
_exptl_absorpt_coefficient_mu 0.095
_exptl_absorpt_correction_T_max 0.996
_exptl_absorpt_correction_T_min 0.919
_exptl_absorpt_correction_type 'empirical via \y scans (North, Phillips & Mathews, 1968)'
_exptl_crystal_colour yellow
_exptl_crystal_density_diffrn 1.440
_exptl_crystal_density_meas ?
_exptl_crystal_description blade
_exptl_crystal_F_000 408
_exptl_crystal_size_max 0.30
_exptl_crystal_size_mid 0.08
_exptl_crystal_size_min 0.06
_refine_diff_density_max 0.269
_refine_diff_density_min -0.290
_refine_ls_extinction_method none
_refine_ls_goodness_of_fit_all 1.108
_refine_ls_goodness_of_fit_obs 1.178
_refine_ls_hydrogen_treatment 'All H-atom parameters refined except H7'
_refine_ls_matrix_type full
_refine_ls_number_parameters 167
_refine_ls_number_reflns 1063
_refine_ls_number_restraints 1
_refine_ls_restrained_S_all 1.107
_refine_ls_restrained_S_obs 1.177
_refine_ls_R_factor_all 0.1350
_refine_ls_R_factor_obs 0.073
_refine_ls_shift/esd_max 0.002
_refine_ls_shift/esd_mean 0.000
_refine_ls_structure_factor_coef Fsqd
_refine_ls_weighting_scheme
;
calc w = 1/[\s^2^(F~o~^2^) + (0.1110P)^2^]
where P = (F~o~^2^ + 2F~c~^2^)/3
;
_refine_ls_wR_factor_all 0.2109
_refine_ls_wR_factor_obs 0.1637
_reflns_number_observed 635
_reflns_number_total 1063
_reflns_observed_criterion >2sigma(I)
_cod_data_source_file ta1053.cif
_cod_data_source_block cs1
_cod_depositor_comments
;
The following automatic conversions were performed:

'_exptl_crystal_density_meas' value 'not measured' was changed to '?'
- the value is perceived as not measured.

Automatic conversion script
Id: cif_fix_values 3008 2015-01-20 13:52:24Z robertas 
;
_cod_original_formula_sum 'C12 H8 N2 O1'
_cod_database_code 2004551

loop_
_symmetry_equiv_pos_as_xyz
'x, y, z'
'-x+1/2, -y, z+1/2'
'x+1/2, -y+1/2, -z'
'-x, y+1/2, -z+1/2'

loop_
_atom_site_aniso_label
_atom_site_aniso_U_11
_atom_site_aniso_U_22
_atom_site_aniso_U_33
_atom_site_aniso_U_12
_atom_site_aniso_U_13
_atom_site_aniso_U_23
O9 0.045(3) 0.051(3) 0.041(3) 0.007(3) 0.002(3) -0.019(3)
N4 0.030(3) 0.036(3) 0.035(3) -0.005(3) -0.002(3) 0.006(3)
N10 0.028(3) 0.031(3) 0.033(3) 0.003(3) 0.004(3) -0.003(3)
C1 0.023(4) 0.054(5) 0.033(4) 0.010(4) -0.004(4) -0.005(4)
C2 0.030(4) 0.055(5) 0.026(3) 0.002(4) 0.001(4) 0.007(4)
C3 0.033(5) 0.044(4) 0.043(4) -0.007(4) -0.008(4) 0.015(4)
C4a 0.019(3) 0.041(4) 0.022(3) 0.005(3) -0.006(3) 0.011(3)
C5 0.030(4) 0.044(4) 0.032(4) -0.002(4) -0.002(3) 0.005(4)
C6 0.027(4) 0.058(5) 0.048(5) 0.003(4) -0.003(4) 0.018(4)
C7 0.025(4) 0.053(5) 0.053(4) 0.000(4) -0.014(4) 0.008(5)
C8 0.034(4) 0.050(5) 0.047(5) 0.002(4) -0.011(4) 0.001(4)
C8a 0.024(4) 0.042(4) 0.031(3) 0.003(4) -0.010(3) -0.001(3)
C9 0.022(4) 0.043(4) 0.029(3) 0.005(3) 0.000(3) 0.000(3)
C9a 0.023(3) 0.038(4) 0.028(3) 0.008(3) -0.005(3) 0.000(3)
C10a 0.020(3) 0.039(4) 0.030(3) 0.005(3) -0.009(3) 0.002(3)

loop_
_atom_site_label
_atom_site_occupancy
_atom_site_fract_x
_atom_site_fract_y
_atom_site_fract_z
_atom_site_U_iso_or_equiv
_atom_site_thermal_displace_type
_atom_site_calc_flag
_atom_site_refinement_flags
_atom_site_type_symbol
O9 1 .4022(11) .5760(4) .7587(3) .0458(15) Uani d . O
N4 1 .1358(13) .2727(4) .6018(4) .0339(15) Uani d . N
N10 1 .4814(12) .3762(4) .5438(4) .0307(14) Uani d . N
C1 1 .0433(14) .4044(6) .7510(5) .037(2) Uani d . C
C2 1 -0.1077(16) .3181(6) .7441(5) .037(2) Uani d . C
C3 1 -.0510(16) .2541(6) .6679(5) .040(2) Uani d . C
C4a 1 .2836(14) .3589(5) .6114(4) .027(2) Uani d . C
C5 1 .8285(15) .4808(6) .4677(5) .035(2) Uani d . C
C6 1 .9785(17) .5666(7) .4656(6) .045(2) Uani d . C
C7 1 .9508(16) .6407(6) .5357(6) .044(2) Uani d D C
C8 1 .7639(18) .6251(6) .6076(6) .044(2) Uani d . C
C8a 1 .6047(15) .5359(5) .6126(5) .032(2) Uani d . C
C9 1 .4141(14) .5172(5) .6907(4) .031(2) Uani d . C
C9a 1 .2483(15) .4278(5) .6847(4) .029(2) Uani d . C
C10a 1 .6345(14) .4638(5) .5406(5) .030(2) Uani d . C
H1 1 .003(13) .453(4) .802(4) .019(16) Uiso d . H
H2 1 -0.242(17) .291(5) .796(5) .04(2) Uiso d . H
H3 1 -0.139(18) .183(5) .672(5) .04(2) Uiso d . H
H5 1 .805(14) .426(4) .423(4) .017(16) Uiso d . H
H6 1 1.07(2) .572(8) .413(7) .10(4) Uiso d . H
H7 1 1.052(15) .706(3) .531(6) .062 Uiso d D H
H8 1 .722(18) .666(6) .662(5) .05(2) Uiso d . H
H10 1 .51(2) .320(5) .496(6) .06(3) Uiso d . H

loop_
_atom_type_symbol
_atom_type_description
_atom_type_scat_dispersion_real
_atom_type_scat_dispersion_imag
_atom_type_scat_source
C C 0.0033 0.0016 'International Tables Vol C Tables 4.2.6.8 and 6.1.1.4'
H H 0.0000 0.0000 'International Tables Vol C Tables 4.2.6.8 and 6.1.1.4'
N N 0.0061 0.0033 'International Tables Vol C Tables 4.2.6.8 and 6.1.1.4'
O O 0.0106 0.0060 'International Tables Vol C Tables 4.2.6.8 and 6.1.1.4'

loop_
_geom_angle_atom_site_label_1
_geom_angle_atom_site_label_2
_geom_angle_atom_site_label_3
_geom_angle
_geom_angle_publ_flag
C3 N4 C4a 116.3(6) y
C4a N10 C10a 122.4(6) y
C4a N10 H10 116.(5) ?
C10a N10 H10 121.(5) ?
C2 C1 C9a 121.1(7) ?
C2 C1 H1 120.(4) ?
C9a C1 H1 119.(4) ?
C1 C2 C3 117.5(7) y
C1 C2 H2 125.(4) ?
C3 C2 H2 117.(4) ?
N4 C3 C2 124.5(7) y
N4 C3 H3 119.(4) ?
C2 C3 H3 115.(4) ?
N4 C4a N10 115.8(6) y
N4 C4a C9a 124.4(6) y
N10 C4a C9a 119.8(7) ?
C6 C5 C10a 120.3(8) ?
C6 C5 H5 133.(4) ?
C10a C5 H5 106.(4) ?
C5 C6 C7 121.6(8) ?
C5 C6 H6 112.(7) ?
C7 C6 H6 126.(7) ?
C8 C7 C6 118.8(8) ?
C8 C7 H7 120.(5) ?
C6 C7 H7 121.(5) ?
C7 C8 C8a 121.2(8) ?
C7 C8 H8 131.(5) ?
C8a C8 H8 108.(5) ?
C10a C8a C8 118.6(7) ?
C10a C8a C9 120.0(6) ?
C8 C8a C9 121.4(7) ?
O9 C9 C9a 122.7(6) y
O9 C9 C8a 120.9(7) ?
C9a C9 C8a 116.4(6) y
C4a C9a C1 116.2(7) y
C4a C9a C9 121.3(6) ?
C1 C9a C9 122.5(6) y
N10 C10a C8a 119.7(6) ?
N10 C10a C5 120.8(7) ?
C8a C10a C5 119.5(7) ?

loop_
_geom_bond_atom_site_label_1
_geom_bond_atom_site_label_2
_geom_bond_distance
_geom_bond_publ_flag
O9 C9 1.241(8) y
N4 C3 1.322(9) y
N4 C4a 1.352(9) y
N10 C4a 1.370(8) y
N10 C10a 1.377(8) y
N10 H10 1.02(8) no
C1 C2 1.358(11) y
C1 C9a 1.397(10) y
C1 H1 0.99(6) no
C2 C3 1.401(10) y
C2 H2 1.04(7) no
C3 H3 1.03(7) no
C4a C9a 1.395(9) y
C5 C6 1.348(11) y
C5 C10a 1.411(10) y
C5 H5 0.97(6) no
C6 C7 1.404(12) y
C6 H6 0.87(10) ?
C7 C8 1.376(11) y
C7 H7 0.998(11) no
C8 C8a 1.410(10) y
C8 H8 0.96(7) ?
C8a C10a 1.406(9) y
C8a C9 1.459(10) y
C9 C9a 1.431(10) y

loop_
_geom_torsion_atom_site_label_1
_geom_torsion_atom_site_label_2
_geom_torsion_atom_site_label_3
_geom_torsion_atom_site_label_4
_geom_torsion
C9a C1 C2 C3 -0.4(10)
C4a N4 C3 C2 1.5(10)
C1 C2 C3 N4 -1.0(11)
C3 N4 C4a N10 178.5(6)
C3 N4 C4a C9a -0.7(9)
C10a N10 C4a N4 175.4(6)
C10a N10 C4a C9a -5.4(9)
C10a C5 C6 C7 1.0(11)
C5 C6 C7 C8 -0.5(11)
C6 C7 C8 C8a 0.9(11)
C7 C8 C8a C10a -1.8(10)
C7 C8 C8a C9 177.6(7)
C10a C8a C9 O9 174.0(6)
C8 C8a C9 O9 -5.4(10)
C10a C8a C9 C9a -5.1(9)
C8 C8a C9 C9a 175.5(7)
N4 C4a C9a C1 -0.6(10)
N10 C4a C9a C1 -179.7(6)
N4 C4a C9a C9 179.5(6)
N10 C4a C9a C9 0.4(9)
C2 C1 C9a C4a 1.1(9)
C2 C1 C9a C9 -179.0(7)
O9 C9 C9a C4a -174.4(7)
C8a C9 C9a C4a 4.7(9)
O9 C9 C9a C1 5.7(10)
C8a C9 C9a C1 -175.3(6)
C4a N10 C10a C8a 4.9(9)
C4a N10 C10a C5 -177.4(6)
C8 C8a C10a N10 180.0(6)
C9 C8a C10a N10 0.6(9)
C8 C8a C10a C5 2.2(9)
C9 C8a C10a C5 -177.2(6)
C6 C5 C10a N10 -179.6(7)
C6 C5 C10a C8a -1.8(10)

loop_
_cod_related_entry_id
_cod_related_entry_database
_cod_related_entry_code
1 ChemSpider 377228
